data_4508476
loop_
_publ_author_name
'Isaeva, Vera I.'
'Belyaeva, Elena V.'
'Fitch, Andrew N.'
'Chernyshev, Vladimir V.'
'Klyamkin, Semen N.'
'Kustov, Leonid M.'

_publ_section_title
;
 Synthesis and Structural Characterization of a Series of Novel
 Zn(II)-based MOFs with Pyridine-2,5-dicarboxylate Linkers
;
_journal_issue 12
_journal_name_full 'Crystal Growth &amp; Design'
_journal_page_first 5305
_journal_paper_doi 10.1021/cg401106z
_journal_volume 13
_journal_year 2013
_chemical_formula_moiety 'C28 H32 N4 O26 Zn4'
_chemical_formula_sum 'C28 H32 N4 O26 Zn4'
_chemical_formula_weight 1102.06
_chemical_name_common
;
tetrakis(\m~2~-Isocinchomeronate-N,O,O')-deca-aqua-tetra-zinc(ii)
;
_chemical_name_systematic
; 
tetrakis(\m~2~-Pyridine-2,5-dicarboxylato-N,O,O')-deca-aqua-tetra-zinc(ii) 
;
_space_group_IT_number 2
_symmetry_cell_setting triclinic
_symmetry_space_group_name_Hall '-P 1'
_symmetry_space_group_name_H-M 'P -1'
_audit_creation_method SHELXL-97
_cell_angle_alpha 104.230(19)
_cell_angle_beta 90.255(11)
_cell_angle_gamma 107.323(17)
_cell_formula_units_Z 1
_cell_length_a 11.4637(12)
_cell_length_b 11.8882(14)
_cell_length_c 7.1062(18)
_cell_measurement_reflns_used 2305
_cell_measurement_temperature 298(2)
_cell_measurement_theta_max 12.995
_cell_measurement_theta_min 1.046
_cell_volume 893.0(3)
_computing_cell_refinement 'LSPAID (Visser et al., 1986)'
_computing_data_collection 'local program'
_computing_data_reduction 'MRIA (Zlokazov et al., 1992)'
_computing_molecular_graphics 'PLATON (Spek, 2009)'
_computing_publication_material 'SHELXL-97 and MRIA'
_computing_structure_refinement MRIA
_computing_structure_solution MRIA
_diffrn_ambient_temperature 298(2)
_diffrn_detector_type 'scintillation counter'
_diffrn_measurement_device_type 'ESRF powder diffractometer'
_diffrn_radiation_monochromator 'Si 111 double crystal'
_diffrn_radiation_type synchrotron
_diffrn_radiation_wavelength 0.399810(13)
_diffrn_source 'ID31 bending magnet at ESRF'
_diffrn_source_type 'synchrotron radiation'
_exptl_absorpt_coefficient_mu 1.459
_exptl_absorpt_correction_type none
_exptl_crystal_density_diffrn 2.049
_exptl_crystal_density_method 'not measured'
_exptl_crystal_F_000 556
_pd_block_diffractogram_id I_III_pattern
_pd_char_colour colorless
_pd_char_particle_morphology 'no specific habit'
_pd_instr_location
; 
ID31 beam line, ESRF, Grenoble, France
;
_pd_meas_2theta_range_inc 0.002
_pd_meas_2theta_range_max 26.000
_pd_meas_2theta_range_min 1.000
_pd_meas_number_of_points 12501
_pd_meas_scan_method cont
_pd_prep_pressure 101
_pd_prep_temperature 298(2)
_pd_proc_2theta_range_inc 0.002
_pd_proc_2theta_range_max 26.000
_pd_proc_2theta_range_min 1.000
_pd_proc_ls_background_function 'Chebyshev polynomial up to the 5th order'
_pd_proc_ls_pref_orient_corr none
_pd_proc_ls_profile_function 'split-type pseudo-Voigt (Toraya, 1986)'
_pd_proc_ls_prof_R_factor 0.0694
_pd_proc_ls_prof_wR_expected 0.0637
_pd_proc_ls_prof_wR_factor 0.0895
_pd_proc_wavelength 0.399810(13)
_pd_spec_mounting
; 
Specimen was sealed in a 1.0 mm diameter borosilicate glass capillary
;
_pd_spec_mount_mode transmission
_pd_spec_shape cylinder
_pd_spec_size_axial 15
_pd_spec_size_equat 1.0
_pd_spec_size_thick 1.0
_refine_diff_density_max 0.37
_refine_diff_density_min -0.28
_refine_diff_density_rms 0.21
_refine_ls_extinction_method none
_refine_ls_goodness_of_fit_all 1.4053
_refine_ls_hydrogen_treatment noref
_refine_ls_matrix_type fullcycle
_refine_ls_number_constraints 12
_refine_ls_number_parameters 350
_refine_ls_number_restraints 225
_refine_ls_R_I_factor 0.1157
_refine_ls_shift/su_max 0.004
_refine_ls_shift/su_mean 0.001
_refine_ls_structure_factor_coef Inet
_refine_ls_weighting_scheme sigma
_cod_data_source_file cg401106z_si_002.cif
_cod_data_source_block iii
_cod_database_code 4508476

loop_
_symmetry_equiv_pos_as_xyz
'x, y, z'
'-x, -y, -z'

loop_
_atom_site_label
_atom_site_type_symbol
_atom_site_fract_x
_atom_site_fract_y
_atom_site_fract_z
_atom_site_U_iso_or_equiv
_atom_site_adp_type
_atom_site_occupancy
_atom_site_symmetry_multiplicity
_atom_site_calc_flag
Zn1 Zn 0.2063(2) 0.6178(2) 0.3116(3) 0.0330(12) Uiso 1 1 d
O1 O 0.3600(10) 0.7636(10) 0.4463(17) 0.049(5) Uiso 1 1 d
O2 O 0.5587(10) 0.8318(10) 0.5121(15) 0.044(5) Uiso 1 1 d
O3 O 0.5399(10) 0.2270(10) 0.0496(16) 0.048(5) Uiso 1 1 d
O4 O 0.3409(10) 0.1931(9) 0.0202(16) 0.052(5) Uiso 1 1 d
N1 N 0.3540(12) 0.5415(12) 0.276(2) 0.054(7) Uiso 1 1 d
C1 C 0.4650(16) 0.6227(15) 0.343(3) 0.053(8) Uiso 1 1 d
C2 C 0.5710(16) 0.5917(16) 0.331(2) 0.059(9) Uiso 1 1 d
H2 H 0.6461 0.6495 0.3809 0.071 Uiso 1 1 calc
C3 C 0.5640(16) 0.4736(15) 0.242(2) 0.051(8) Uiso 1 1 d
H3 H 0.6353 0.4512 0.2312 0.061 Uiso 1 1 calc
C4 C 0.4542(17) 0.3884(16) 0.169(3) 0.056(8) Uiso 1 1 d
C5 C 0.3496(16) 0.4251(15) 0.192(2) 0.054(8) Uiso 1 1 d
H5 H 0.2737 0.3673 0.1467 0.065 Uiso 1 1 calc
C6 C 0.4477(16) 0.2596(15) 0.076(3) 0.051(8) Uiso 1 1 d
C7 C 0.4645(16) 0.7499(15) 0.439(3) 0.058(9) Uiso 1 1 d
Zn2 Zn -0.2904(2) 0.9933(2) 0.0882(3) 0.0320(11) Uiso 1 1 d
O5 O -0.1444(9) 1.1616(9) 0.1212(16) 0.043(5) Uiso 1 1 d
O6 O 0.0493(10) 1.2732(9) 0.2144(16) 0.051(5) Uiso 1 1 d
O7 O 0.1091(10) 0.7258(10) 0.3832(16) 0.053(5) Uiso 1 1 d
O8 O -0.0933(10) 0.6428(10) 0.2886(16) 0.045(5) Uiso 1 1 d
N2 N -0.1225(12) 0.9618(12) 0.1947(19) 0.051(7) Uiso 1 1 d
C8 C -0.0202(16) 1.0583(17) 0.223(3) 0.059(8) Uiso 1 1 d
C9 C 0.0877(14) 1.0530(14) 0.289(2) 0.049(9) Uiso 1 1 d
H9 H 0.1555 1.1227 0.3116 0.059 Uiso 1 1 calc
C10 C 0.1017(15) 0.9520(15) 0.323(2) 0.053(9) Uiso 1 1 d
H10 H 0.1776 0.9507 0.3676 0.064 Uiso 1 1 calc
C11 C -0.0015(18) 0.8481(14) 0.290(3) 0.057(9) Uiso 1 1 d
C12 C -0.1120(16) 0.8564(15) 0.228(2) 0.048(8) Uiso 1 1 d
H12 H -0.1813 0.7885 0.2082 0.057 Uiso 1 1 calc
C13 C 0.0090(16) 0.7337(15) 0.327(2) 0.047(8) Uiso 1 1 d
C14 C -0.0368(16) 1.1753(15) 0.187(2) 0.056(9) Uiso 1 1 d
OW1 O 0.0770(11) 0.4633(10) 0.1231(17) 0.052(5) Uiso 1 1 d
HW1A H 0.0321 0.4076 0.1712 0.078 Uiso 1 1 d
HW1B H 0.0999 0.4268 0.0175 0.078 Uiso 1 1 d
OW2 O 0.2326(10) 0.6646(10) 0.0389(17) 0.056(6) Uiso 1 1 d
HW2A H 0.1963 0.7101 0.0040 0.084 Uiso 1 1 d
HW2B H 0.3027 0.6800 -0.0069 0.084 Uiso 1 1 d
OW3 O 0.1537(10) 0.5640(10) 0.5788(16) 0.055(5) Uiso 1 1 d
HW3A H 0.1475 0.4968 0.6056 0.082 Uiso 1 1 d
HW3B H 0.1484 0.6127 0.6868 0.082 Uiso 1 1 d
OW4 O -0.3818(10) 1.0119(10) 0.3301(16) 0.058(5) Uiso 1 1 d
HW4A H -0.4098 0.9569 0.3897 0.087 Uiso 1 1 d
HW4B H -0.3825 1.0794 0.4050 0.087 Uiso 1 1 d
OW5 O -0.3804(10) 1.0260(9) -0.1337(16) 0.055(5) Uiso 1 1 d
HW5A H -0.4114 1.0842 -0.1164 0.082 Uiso 1 1 d
HW5B H -0.4207 0.9707 -0.2321 0.082 Uiso 1 1 d

loop_
_atom_type_symbol
_atom_type_description
_atom_type_scat_dispersion_real
_atom_type_scat_dispersion_imag
_atom_type_scat_source
Zn Zn -1.5491 0.6778 'International Tables Vol C Tables 4.2.6.8 and 6.1.1.4'
O O 0.0492 0.0322 'International Tables Vol C Tables 4.2.6.8 and 6.1.1.4'
N N 0.0311 0.0180 'International Tables Vol C Tables 4.2.6.8 and 6.1.1.4'
C C 0.0181 0.0091 'International Tables Vol C Tables 4.2.6.8 and 6.1.1.4'
H H 0.0000 0.0000 'International Tables Vol C Tables 4.2.6.8 and 6.1.1.4'

loop_
_geom_angle_atom_site_label_1
_geom_angle_atom_site_label_2
_geom_angle_atom_site_label_3
_geom_angle
_geom_angle_site_symmetry_1
_geom_angle_site_symmetry_3
O7 Zn1 O1 88.1(5) . .
O7 Zn1 OW1 101.0(5) . .
O1 Zn1 OW1 166.9(5) . .
O7 Zn1 N1 164.0(4) . .
O1 Zn1 N1 75.9(5) . .
OW1 Zn1 N1 94.9(5) . .
O7 Zn1 OW2 90.1(5) . .
O1 Zn1 OW2 91.3(4) . .
OW1 Zn1 OW2 79.4(4) . .
N1 Zn1 OW2 91.1(5) . .
O7 Zn1 OW3 85.5(5) . .
O1 Zn1 OW3 94.8(4) . .
OW1 Zn1 OW3 95.3(4) . .
N1 Zn1 OW3 94.8(5) . .
OW2 Zn1 OW3 172.4(4) . .
C7 O1 Zn1 119.7(10) . .
C6 O4 Zn2 124.6(12) . 2_565
C1 N1 C5 117.5(16) . .
C1 N1 Zn1 114.2(12) . .
C5 N1 Zn1 128.3(11) . .
N1 C1 C2 122.8(16) . .
N1 C1 C7 115.3(17) . .
C2 C1 C7 121.9(14) . .
C1 C2 C3 118.4(15) . .
C1 C2 H2 120.8 . .
C3 C2 H2 120.8 . .
C4 C3 C2 121.0(19) . .
C4 C3 H3 119.5 . .
C2 C3 H3 119.5 . .
C3 C4 C5 117.7(17) . .
C3 C4 C6 120.4(18) . .
C5 C4 C6 121.8(14) . .
N1 C5 C4 122.5(14) . .
N1 C5 H5 118.7 . .
C4 C5 H5 118.7 . .
O3 C6 O4 125.1(15) . .
O3 C6 C4 122.4(14) . .
O4 C6 C4 112.4(17) . .
O2 C7 O1 123.2(16) . .
O2 C7 C1 122.0(18) . .
O1 C7 C1 114.6(13) . .
OW4 Zn2 OW5 110.2(5) . .
OW4 Zn2 O4 102.3(5) . 2_565
OW5 Zn2 O4 96.2(4) . 2_565
OW4 Zn2 O5 106.9(4) . .
OW5 Zn2 O5 91.7(4) . .
O4 Zn2 O5 144.9(5) 2_565 .
OW4 Zn2 N2 102.0(5) . .
OW5 Zn2 N2 147.4(5) . .
O4 Zn2 N2 81.4(5) 2_565 .
O5 Zn2 N2 73.9(5) . .
C14 O5 Zn2 121.9(11) . .
C13 O7 Zn1 137.9(10) . .
C8 N2 C12 117.7(16) . .
C8 N2 Zn2 114.6(13) . .
C12 N2 Zn2 127.6(10) . .
C9 C8 N2 121.2(19) . .
C9 C8 C14 122.8(14) . .
N2 C8 C14 115.9(17) . .
C10 C9 C8 122.8(15) . .
C10 C9 H9 118.6 . .
C8 C9 H9 118.6 . .
C9 C10 C11 118.0(17) . .
C9 C10 H10 121.0 . .
C11 C10 H10 121.0 . .
C12 C11 C10 118.3(18) . .
C12 C11 C13 121.6(14) . .
C10 C11 C13 120.1(18) . .
N2 C12 C11 121.9(14) . .
N2 C12 H12 119.0 . .
C11 C12 H12 119.1 . .
O7 C13 O8 123.9(17) . .
O7 C13 C11 121.7(14) . .
O8 C13 C11 114.3(16) . .
O6 C14 O5 123.7(18) . .
O6 C14 C8 122.8(16) . .
O5 C14 C8 113.5(13) . .
Zn1 OW1 HW1A 119.1 . .
Zn1 OW1 HW1B 119.0 . .
HW1A OW1 HW1B 106.5 . .
Zn1 OW2 HW2A 121.9 . .
Zn1 OW2 HW2B 121.8 . .
HW2A OW2 HW2B 106.5 . .
Zn1 OW3 HW3A 129.1 . .
Zn1 OW3 HW3B 124.8 . .
HW3A OW3 HW3B 105.1 . .
Zn2 OW4 HW4A 125.5 . .
Zn2 OW4 HW4B 125.1 . .
HW4A OW4 HW4B 107.7 . .
Zn2 OW5 HW5A 122.8 . .
Zn2 OW5 HW5B 124.1 . .
HW5A OW5 HW5B 107.1 . .

loop_
_geom_bond_atom_site_label_1
_geom_bond_atom_site_label_2
_geom_bond_distance
_geom_bond_site_symmetry_2
Zn1 O7 1.919(13) .
Zn1 O1 2.092(10) .
Zn1 OW1 2.125(10) .
Zn1 N1 2.135(15) .
Zn1 OW2 2.142(13) .
Zn1 OW3 2.181(12) .
O1 C7 1.26(2) .
O2 C7 1.227(18) .
O3 C6 1.23(2) .
O4 C6 1.244(18) .
O4 Zn2 2.057(10) 2_565
N1 C1 1.348(19) .
N1 C5 1.35(2) .
C1 C2 1.37(3) .
C1 C7 1.50(2) .
C2 C3 1.37(3) .
C2 H2 0.93 .
C3 C4 1.36(2) .
C3 H3 0.93 .
C4 C5 1.39(3) .
C4 C6 1.49(3) .
C5 H5 0.93 .
Zn2 OW4 2.017(12) .
Zn2 OW5 2.056(13) .
Zn2 O4 2.057(10) 2_565
Zn2 O5 2.152(10) .
Zn2 N2 2.230(16) .
O5 C14 1.27(2) .
O6 C14 1.252(18) .
O7 C13 1.25(2) .
O8 C13 1.309(18) .
N2 C8 1.35(2) .
N2 C12 1.37(3) .
C8 C9 1.35(3) .
C8 C14 1.54(3) .
C9 C10 1.34(3) .
C9 H9 0.93 .
C10 C11 1.40(2) .
C10 H10 0.93 .
C11 C12 1.38(3) .
C11 C13 1.49(3) .
C12 H12 0.93 .
OW1 HW1A 0.85 .
OW1 HW1B 0.85 .
OW2 HW2A 0.85 .
OW2 HW2B 0.85 .
OW3 HW3A 0.85 .
OW3 HW3B 0.85 .
OW4 HW4A 0.85 .
OW4 HW4B 0.85 .
OW5 HW5A 0.85 .
OW5 HW5B 0.85 .
